data_7203558
loop_
_publ_author_name
'Jones, Leigh F.'
'Camm, Kenneth D.'
'Kilner, Colin A.'
'Halcrow, Malcolm A.'

_publ_section_title
;
 Novel hydrogen bond network topologies in complexes of the ditopic
 ligand 5-amino-3-(pyrid-2-yl)-1H-pyrazole
;
_journal_issue 9
_journal_name_full CrystEngComm
_journal_page_first 719
_journal_paper_doi 10.1039/b609424d
_journal_volume 8
_journal_year 2006
_chemical_formula_moiety 'C16 H16 Cl2 Fe N8, Cl, 4[C H4 O]'
_chemical_formula_sum 'C20 H32 Cl3 Fe N8 O4'
_chemical_formula_weight 610.74
_chemical_name_systematic
;
Dichloro-bis[5-amino-3-(pyrid-2-yl)pyrazole]iron(III) chloride
tetrakis-methanol solvate (2.4CH~3~OH)
;
_space_group_IT_number 2
_symmetry_cell_setting triclinic
_symmetry_space_group_name_Hall '-P 1'
_symmetry_space_group_name_H-M 'P -1'
_atom_sites_solution_hydrogens geom
_atom_sites_solution_primary direct
_atom_sites_solution_secondary difmap
_audit_creation_method SHELXL-97
_cell_angle_alpha 95.9291(6)
_cell_angle_beta 96.0695(6)
_cell_angle_gamma 110.0749(10)
_cell_formula_units_Z 2
_cell_length_a 10.7275(2)
_cell_length_b 11.6620(2)
_cell_length_c 11.9305(2)
_cell_measurement_reflns_used 31506
_cell_measurement_temperature 150(2)
_cell_measurement_theta_max 27.30
_cell_measurement_theta_min 2.36
_cell_volume 1378.36(4)
_computing_cell_refinement 'DENZO-SMN (Otwinowski & Minor, 1997)'
_computing_data_collection 'COLLECT (Nonius, 1999)'
_computing_data_reduction 'DENZO-SMN (Otwinowski & Minor, 1997)'
_computing_molecular_graphics 'ORTEX (McArdle, 1995)'
_computing_publication_material 'local program'
_computing_structure_refinement 'SHELXL-97 (Sheldrick, 1997)'
_computing_structure_solution 'SHELXS-97 (Sheldrick, 1990)'
_diffrn_ambient_temperature 150(2)
_diffrn_detector_area_resol_mean 9.091
_diffrn_measured_fraction_theta_full 0.991
_diffrn_measured_fraction_theta_max 0.991
_diffrn_measurement_device_type 'Nonius KappaCCD area detector diffractometer'
_diffrn_measurement_method '\w and \f scans'
_diffrn_radiation_monochromator graphite
_diffrn_radiation_source 'fine-focus sealed tube'
_diffrn_radiation_type MoK\a
_diffrn_radiation_wavelength 0.71073
_diffrn_reflns_av_R_equivalents 0.0881
_diffrn_reflns_av_sigmaI/netI 0.0547
_diffrn_reflns_limit_h_max 13
_diffrn_reflns_limit_h_min -13
_diffrn_reflns_limit_k_max 15
_diffrn_reflns_limit_k_min -15
_diffrn_reflns_limit_l_max 15
_diffrn_reflns_limit_l_min -15
_diffrn_reflns_number 31506
_diffrn_reflns_theta_full 27.30
_diffrn_reflns_theta_max 27.30
_diffrn_reflns_theta_min 2.36
_exptl_absorpt_coefficient_mu 0.879
_exptl_absorpt_correction_T_max 0.910
_exptl_absorpt_correction_T_min 0.719
_exptl_absorpt_correction_type multi-scan
_exptl_absorpt_process_details
;
Using multiple and symmetry-related data measurements via the program SORTAV
See R.H. Blessing, Acta Cryst (1995), A51, 33-38
;
_exptl_crystal_colour Purple
_exptl_crystal_density_diffrn 1.472
_exptl_crystal_density_method 'not measured'
_exptl_crystal_description Plate
_exptl_crystal_F_000 634
_exptl_crystal_size_max 0.66
_exptl_crystal_size_mid 0.33
_exptl_crystal_size_min 0.12
_refine_diff_density_max 0.395
_refine_diff_density_min -0.582
_refine_diff_density_rms 0.104
_refine_ls_extinction_method none
_refine_ls_goodness_of_fit_ref 1.022
_refine_ls_hydrogen_treatment mixed
_refine_ls_matrix_type full
_refine_ls_number_parameters 362
_refine_ls_number_reflns 6159
_refine_ls_number_restraints 12
_refine_ls_restrained_S_all 1.022
_refine_ls_R_factor_all 0.0522
_refine_ls_R_factor_gt 0.0360
_refine_ls_shift/su_max 0.000
_refine_ls_shift/su_mean 0.000
_refine_ls_structure_factor_coef Fsqd
_refine_ls_weighting_details 'calc w=1/[\s^2^(Fo^2^)+(0.0487P)^2^+0.3402P] where P=(Fo^2^+2Fc^2^)/3'
_refine_ls_weighting_scheme calc
_refine_ls_wR_factor_gt 0.0895
_refine_ls_wR_factor_ref 0.0974
_reflns_number_gt 4977
_reflns_number_total 6159
_reflns_threshold_expression >2sigma(I)
_cod_data_source_file b609424d.txt
_cod_data_source_block c:\datasets\leeds\lfj1a\lfj1a
_cod_depositor_comments
;
The following automatic conversions were performed:
'_symmetry_cell_setting' value 'Triclinic' changed to 'triclinic'
according to '/home/saulius/struct/CIF-dictionaries/cif_core.dic'
dictionary named 'cif_core.dic' version 2.4.1 from 2010-06-29.

Automatic conversion script
Id: cif_fix_enum 1527 2010-12-29 10:47:43Z saulius 
;
_cod_original_cell_volume 1378.35(4)
_cod_database_code 7203558

loop_
_symmetry_equiv_pos_as_xyz
'x, y, z'
'-x, -y, -z'

loop_
_atom_site_label
_atom_site_type_symbol
_atom_site_fract_x
_atom_site_fract_y
_atom_site_fract_z
_atom_site_U_iso_or_equiv
_atom_site_adp_type
_atom_site_occupancy
_atom_site_symmetry_multiplicity
_atom_site_calc_flag
_atom_site_refinement_flags
_atom_site_disorder_assembly
_atom_site_disorder_group
Fe1 Fe 0.14195(3) 0.01023(2) 0.30323(2) 0.01978(9) Uani 1 1 d . . .
Cl2 Cl 0.23913(4) 0.18422(4) 0.44061(4) 0.02390(12) Uani 1 1 d . . .
Cl3 Cl -0.07848(4) -0.01174(4) 0.30596(4) 0.02541(12) Uani 1 1 d . . .
N4 N 0.33842(15) -0.01822(14) 0.31115(14) 0.0224(3) Uani 1 1 d . . .
C5 C 0.44501(19) 0.04438(18) 0.26381(18) 0.0261(4) Uani 1 1 d . . .
H5 H 0.4367 0.1029 0.2166 0.031 Uiso 1 1 calc R . .
C6 C 0.5664(2) 0.02668(19) 0.28133(19) 0.0294(5) Uani 1 1 d . . .
H6 H 0.6400 0.0722 0.2466 0.035 Uiso 1 1 calc R . .
C7 C 0.5789(2) -0.05855(19) 0.35038(19) 0.0294(5) Uani 1 1 d . . .
H7 H 0.6617 -0.0711 0.3649 0.035 Uiso 1 1 calc R . .
C8 C 0.4689(2) -0.12520(18) 0.39790(19) 0.0271(4) Uani 1 1 d . . .
H8 H 0.4746 -0.1853 0.4442 0.032 Uiso 1 1 calc R . .
C9 C 0.35057(19) -0.10277(17) 0.37676(17) 0.0231(4) Uani 1 1 d . . .
C10 C 0.22987(18) -0.16392(17) 0.42597(17) 0.0220(4) Uani 1 1 d . . .
N11 N 0.12722(15) -0.12404(14) 0.40239(14) 0.0219(3) Uani 1 1 d . . .
N12 N 0.02764(16) -0.19183(15) 0.45764(15) 0.0233(4) Uani 1 1 d D . .
H12 H -0.044(2) -0.174(2) 0.467(2) 0.046(2) Uiso 1 1 d D . .
C13 C 0.0682(2) -0.26857(18) 0.51670(18) 0.0266(4) Uani 1 1 d . . .
C14 C 0.1986(2) -0.25384(18) 0.49583(18) 0.0275(4) Uani 1 1 d . . .
H14 H 0.2536 -0.2966 0.5238 0.033 Uiso 1 1 calc R . .
N15 N -0.0100(2) -0.34338(19) 0.57995(19) 0.0382(5) Uani 1 1 d D . .
H15A H -0.081(2) -0.333(2) 0.596(2) 0.046(2) Uiso 1 1 d D . .
H15B H 0.027(2) -0.384(2) 0.622(2) 0.046(2) Uiso 1 1 d D . .
N16 N 0.08675(15) -0.12304(14) 0.14600(14) 0.0223(3) Uani 1 1 d . . .
C17 C 0.02508(19) -0.24573(18) 0.13803(19) 0.0263(4) Uani 1 1 d . . .
H17 H 0.0008 -0.2800 0.2049 0.032 Uiso 1 1 calc R . .
C18 C -0.0044(2) -0.32424(19) 0.03533(19) 0.0294(5) Uani 1 1 d . . .
H18 H -0.0482 -0.4107 0.0322 0.035 Uiso 1 1 calc R . .
C19 C 0.0308(2) -0.27503(19) -0.0624(2) 0.0312(5) Uani 1 1 d . . .
H19 H 0.0128 -0.3274 -0.1332 0.037 Uiso 1 1 calc R . .
C20 C 0.09286(19) -0.14773(18) -0.05551(18) 0.0263(4) Uani 1 1 d . . .
H20 H 0.1169 -0.1117 -0.1216 0.032 Uiso 1 1 calc R . .
C21 C 0.11894(18) -0.07472(17) 0.04948(17) 0.0220(4) Uani 1 1 d . . .
C22 C 0.18227(18) 0.06026(17) 0.06860(17) 0.0218(4) Uani 1 1 d . . .
N23 N 0.19407(16) 0.11504(14) 0.17591(14) 0.0219(3) Uani 1 1 d . . .
N24 N 0.26064(16) 0.23810(15) 0.17524(14) 0.0222(3) Uani 1 1 d D . .
H24 H 0.267(3) 0.296(2) 0.234(2) 0.046(2) Uiso 1 1 d D . .
C25 C 0.28806(19) 0.25987(18) 0.06978(17) 0.0231(4) Uani 1 1 d . . .
C26 C 0.23811(19) 0.14622(18) -0.00164(17) 0.0244(4) Uani 1 1 d . . .
H26 H 0.2416 0.1310 -0.0808 0.029 Uiso 1 1 calc R . .
N27 N 0.34972(19) 0.37685(16) 0.04883(16) 0.0298(4) Uani 1 1 d D . .
H27A H 0.415(2) 0.425(2) 0.1024(18) 0.046(2) Uiso 1 1 d D . .
H27B H 0.364(2) 0.388(2) -0.0206(16) 0.046(2) Uiso 1 1 d D . .
Cl28 Cl 0.15434(6) -0.48100(5) 0.74131(5) 0.03739(14) Uani 1 1 d . . .
C29 C 0.2349(2) 0.5407(2) 0.2548(2) 0.0392(5) Uani 1 1 d . . .
H29A H 0.1509 0.5454 0.2765 0.059 Uiso 1 1 calc R . .
H29B H 0.2234 0.5172 0.1721 0.059 Uiso 1 1 calc R . .
H29C H 0.3069 0.6215 0.2775 0.059 Uiso 1 1 calc R . .
O30 O 0.26890(17) 0.45071(15) 0.31077(15) 0.0378(4) Uani 1 1 d D . .
H30 H 0.289(3) 0.471(2) 0.3784(18) 0.046(2) Uiso 1 1 d D . .
C31 C 0.4469(2) 0.6041(2) 0.5954(2) 0.0382(5) Uani 1 1 d . . .
H31A H 0.5087 0.6252 0.5396 0.057 Uiso 1 1 calc R . .
H31B H 0.4819 0.5642 0.6530 0.057 Uiso 1 1 calc R . .
H31C H 0.4382 0.6794 0.6325 0.057 Uiso 1 1 calc R . .
O32 O 0.31953(15) 0.52240(14) 0.53953(14) 0.0346(4) Uani 1 1 d D . .
H32 H 0.261(2) 0.513(2) 0.582(2) 0.046(2) Uiso 1 1 d D . .
C33 C 0.6273(3) 0.6702(2) 0.2584(2) 0.0420(6) Uani 1 1 d . . .
H33A H 0.6139 0.6456 0.3336 0.063 Uiso 1 1 calc R . .
H33B H 0.5633 0.7094 0.2348 0.063 Uiso 1 1 calc R . .
H33C H 0.7191 0.7288 0.2623 0.063 Uiso 1 1 calc R . .
O34 O 0.60649(15) 0.56446(14) 0.17817(13) 0.0317(3) Uani 1 1 d D . .
H34 H 0.665(2) 0.539(2) 0.192(2) 0.046(2) Uiso 1 1 d D . .
C35 C 0.6134(3) 0.2492(3) -0.0011(3) 0.0650(8) Uani 1 1 d . . .
H35A H 0.6075 0.3294 -0.0124 0.097 Uiso 1 1 calc R . .
H35B H 0.5339 0.1829 -0.0440 0.097 Uiso 1 1 calc R . .
H35C H 0.6943 0.2429 -0.0282 0.097 Uiso 1 1 calc R . .
O36 O 0.6200(2) 0.2386(2) 0.1146(2) 0.0702(6) Uani 1 1 d D . .
H36 H 0.681(2) 0.300(2) 0.147(2) 0.046(2) Uiso 1 1 d D . .

loop_
_atom_site_aniso_label
_atom_site_aniso_U_11
_atom_site_aniso_U_22
_atom_site_aniso_U_33
_atom_site_aniso_U_23
_atom_site_aniso_U_13
_atom_site_aniso_U_12
Fe1 0.01916(15) 0.02052(15) 0.02001(16) 0.00445(11) 0.00338(11) 0.00702(11)
Cl2 0.0233(2) 0.0236(2) 0.0232(2) 0.00146(19) 0.00334(19) 0.00700(19)
Cl3 0.0194(2) 0.0302(3) 0.0268(3) 0.0053(2) 0.00413(19) 0.00871(19)
N4 0.0210(8) 0.0217(8) 0.0241(9) 0.0020(7) 0.0034(7) 0.0075(7)
C5 0.0249(10) 0.0246(10) 0.0285(11) 0.0056(8) 0.0055(8) 0.0076(8)
C6 0.0221(10) 0.0297(11) 0.0349(12) 0.0040(9) 0.0086(9) 0.0063(8)
C7 0.0233(10) 0.0324(11) 0.0330(12) 0.0006(9) 0.0037(9) 0.0119(9)
C8 0.0261(10) 0.0254(10) 0.0312(11) 0.0034(9) 0.0025(9) 0.0118(8)
C9 0.0224(9) 0.0203(9) 0.0257(10) 0.0017(8) 0.0038(8) 0.0070(8)
C10 0.0209(9) 0.0209(9) 0.0245(10) 0.0020(8) 0.0041(8) 0.0080(8)
N11 0.0193(8) 0.0226(8) 0.0239(9) 0.0054(7) 0.0045(7) 0.0069(6)
N12 0.0211(8) 0.0257(9) 0.0272(9) 0.0099(7) 0.0087(7) 0.0102(7)
C13 0.0298(10) 0.0231(10) 0.0273(11) 0.0062(8) 0.0062(9) 0.0088(8)
C14 0.0273(10) 0.0274(11) 0.0321(12) 0.0085(9) 0.0051(9) 0.0139(9)
N15 0.0358(10) 0.0432(12) 0.0487(13) 0.0281(10) 0.0202(10) 0.0205(9)
N16 0.0211(8) 0.0215(8) 0.0243(9) 0.0036(7) 0.0025(7) 0.0077(7)
C17 0.0250(10) 0.0234(10) 0.0296(11) 0.0049(8) 0.0052(8) 0.0070(8)
C18 0.0280(10) 0.0202(10) 0.0379(12) 0.0009(9) 0.0035(9) 0.0072(8)
C19 0.0303(11) 0.0281(11) 0.0326(12) -0.0028(9) 0.0027(9) 0.0098(9)
C20 0.0251(10) 0.0263(10) 0.0271(11) 0.0027(8) 0.0047(8) 0.0088(8)
C21 0.0195(9) 0.0237(10) 0.0234(10) 0.0041(8) 0.0024(8) 0.0085(8)
C22 0.0193(9) 0.0230(10) 0.0227(10) 0.0021(8) 0.0022(8) 0.0079(8)
N23 0.0232(8) 0.0194(8) 0.0225(9) 0.0041(7) 0.0038(7) 0.0066(6)
N24 0.0252(8) 0.0179(8) 0.0218(9) 0.0033(7) 0.0044(7) 0.0050(7)
C25 0.0216(9) 0.0255(10) 0.0230(10) 0.0071(8) 0.0030(8) 0.0084(8)
C26 0.0255(10) 0.0270(10) 0.0202(10) 0.0043(8) 0.0046(8) 0.0084(8)
N27 0.0355(10) 0.0248(9) 0.0252(10) 0.0077(8) 0.0059(8) 0.0043(8)
Cl28 0.0366(3) 0.0421(3) 0.0383(3) 0.0116(3) 0.0086(2) 0.0178(2)
C29 0.0393(13) 0.0307(12) 0.0441(14) 0.0000(10) 0.0073(11) 0.0095(10)
O30 0.0470(10) 0.0367(9) 0.0311(9) -0.0011(7) 0.0031(8) 0.0193(8)
C31 0.0300(11) 0.0384(13) 0.0455(14) 0.0122(11) 0.0044(10) 0.0102(10)
O32 0.0314(8) 0.0375(9) 0.0340(9) 0.0049(7) 0.0061(7) 0.0109(7)
C33 0.0566(15) 0.0304(12) 0.0361(13) -0.0014(10) 0.0020(11) 0.0153(11)
O34 0.0359(8) 0.0307(8) 0.0283(8) 0.0024(6) 0.0017(7) 0.0133(7)
C35 0.0548(17) 0.092(2) 0.0528(19) 0.0117(17) 0.0082(15) 0.0326(17)
O36 0.0764(15) 0.0568(13) 0.0533(14) 0.0141(11) 0.0077(12) -0.0076(11)

loop_
_atom_type_symbol
_atom_type_description
_atom_type_scat_dispersion_real
_atom_type_scat_dispersion_imag
_atom_type_scat_source
C C 0.0033 0.0016 'International Tables Vol C Tables 4.2.6.8 and 6.1.1.4'
H H 0.0000 0.0000 'International Tables Vol C Tables 4.2.6.8 and 6.1.1.4'
N N 0.0061 0.0033 'International Tables Vol C Tables 4.2.6.8 and 6.1.1.4'
O O 0.0106 0.0060 'International Tables Vol C Tables 4.2.6.8 and 6.1.1.4'
Cl Cl 0.1484 0.1585 'International Tables Vol C Tables 4.2.6.8 and 6.1.1.4'
Fe Fe 0.3463 0.8444 'International Tables Vol C Tables 4.2.6.8 and 6.1.1.4'

loop_
_geom_angle_atom_site_label_1
_geom_angle_atom_site_label_2
_geom_angle_atom_site_label_3
_geom_angle
_geom_angle_site_symmetry_1
_geom_angle_site_symmetry_3
_geom_angle_publ_flag
N11 Fe1 N23 160.24(6) . . ?
N11 Fe1 N16 92.12(6) . . ?
N23 Fe1 N16 74.88(6) . . ?
N11 Fe1 N4 74.60(6) . . ?
N23 Fe1 N4 89.03(6) . . ?
N16 Fe1 N4 83.89(6) . . ?
N11 Fe1 Cl3 91.71(5) . . ?
N23 Fe1 Cl3 103.14(5) . . ?
N16 Fe1 Cl3 90.99(4) . . ?
N4 Fe1 Cl3 165.13(4) . . ?
N11 Fe1 Cl2 99.99(5) . . ?
N23 Fe1 Cl2 90.86(5) . . ?
N16 Fe1 Cl2 164.57(5) . . ?
N4 Fe1 Cl2 90.11(4) . . ?
Cl3 Fe1 Cl2 98.103(19) . . ?
C5 N4 C9 118.30(16) . . ?
C5 N4 Fe1 126.85(13) . . ?
C9 N4 Fe1 114.71(12) . . ?
N4 C5 C6 122.47(19) . . ?
N4 C5 H5 118.8 . . ?
C6 C5 H5 118.8 . . ?
C5 C6 C7 118.88(19) . . ?
C5 C6 H6 120.6 . . ?
C7 C6 H6 120.6 . . ?
C8 C7 C6 119.12(18) . . ?
C8 C7 H7 120.4 . . ?
C6 C7 H7 120.4 . . ?
C9 C8 C7 118.91(19) . . ?
C9 C8 H8 120.5 . . ?
C7 C8 H8 120.5 . . ?
N4 C9 C8 122.30(18) . . ?
N4 C9 C10 113.98(16) . . ?
C8 C9 C10 123.69(18) . . ?
N11 C10 C14 111.36(17) . . ?
N11 C10 C9 115.38(17) . . ?
C14 C10 C9 133.23(17) . . ?
C10 N11 N12 105.21(15) . . ?
C10 N11 Fe1 121.27(13) . . ?
N12 N11 Fe1 133.53(12) . . ?
C13 N12 N11 111.08(15) . . ?
C13 N12 H12 124.5(18) . . ?
N11 N12 H12 122.7(18) . . ?
N15 C13 N12 122.80(19) . . ?
N15 C13 C14 130.12(19) . . ?
N12 C13 C14 107.07(17) . . ?
C10 C14 C13 105.23(17) . . ?
C10 C14 H14 127.4 . . ?
C13 C14 H14 127.4 . . ?
C13 N15 H15A 120.0(17) . . ?
C13 N15 H15B 117.2(16) . . ?
H15A N15 H15B 120(2) . . ?
C17 N16 C21 118.45(17) . . ?
C17 N16 Fe1 125.73(14) . . ?
C21 N16 Fe1 115.82(12) . . ?
N16 C17 C18 122.22(19) . . ?
N16 C17 H17 118.9 . . ?
C18 C17 H17 118.9 . . ?
C19 C18 C17 119.19(19) . . ?
C19 C18 H18 120.4 . . ?
C17 C18 H18 120.4 . . ?
C18 C19 C20 119.1(2) . . ?
C18 C19 H19 120.4 . . ?
C20 C19 H19 120.4 . . ?
C21 C20 C19 118.7(2) . . ?
C21 C20 H20 120.6 . . ?
C19 C20 H20 120.6 . . ?
N16 C21 C20 122.28(18) . . ?
N16 C21 C22 113.33(17) . . ?
C20 C21 C22 124.39(18) . . ?
N23 C22 C26 111.31(17) . . ?
N23 C22 C21 115.50(17) . . ?
C26 C22 C21 133.16(19) . . ?
C22 N23 N24 105.54(16) . . ?
C22 N23 Fe1 120.19(13) . . ?
N24 N23 Fe1 133.53(13) . . ?
C25 N24 N23 110.90(16) . . ?
C25 N24 H24 125.4(17) . . ?
N23 N24 H24 122.3(17) . . ?
N24 C25 N27 120.76(18) . . ?
N24 C25 C26 107.37(17) . . ?
N27 C25 C26 131.83(19) . . ?
C22 C26 C25 104.87(17) . . ?
C22 C26 H26 127.6 . . ?
C25 C26 H26 127.6 . . ?
C25 N27 H27A 115.4(17) . . ?
C25 N27 H27B 118.3(17) . . ?
H27A N27 H27B 115(2) . . ?
O30 C29 H29A 109.5 . . ?
O30 C29 H29B 109.5 . . ?
H29A C29 H29B 109.5 . . ?
O30 C29 H29C 109.5 . . ?
H29A C29 H29C 109.5 . . ?
H29B C29 H29C 109.5 . . ?
C29 O30 H30 113(2) . . ?
O32 C31 H31A 109.5 . . ?
O32 C31 H31B 109.5 . . ?
H31A C31 H31B 109.5 . . ?
O32 C31 H31C 109.5 . . ?
H31A C31 H31C 109.5 . . ?
H31B C31 H31C 109.5 . . ?
C31 O32 H32 112.1(19) . . ?
O34 C33 H33A 109.5 . . ?
O34 C33 H33B 109.5 . . ?
H33A C33 H33B 109.5 . . ?
O34 C33 H33C 109.5 . . ?
H33A C33 H33C 109.5 . . ?
H33B C33 H33C 109.5 . . ?
C33 O34 H34 109(2) . . ?
O36 C35 H35A 109.5 . . ?
O36 C35 H35B 109.5 . . ?
H35A C35 H35B 109.5 . . ?
O36 C35 H35C 109.5 . . ?
H35A C35 H35C 109.5 . . ?
H35B C35 H35C 109.5 . . ?
C35 O36 H36 106(2) . . ?

loop_
_geom_bond_atom_site_label_1
_geom_bond_atom_site_label_2
_geom_bond_distance
_geom_bond_site_symmetry_2
_geom_bond_publ_flag
Fe1 N11 2.0319(16) . ?
Fe1 N23 2.0513(16) . ?
Fe1 N16 2.1946(16) . ?
Fe1 N4 2.2373(15) . ?
Fe1 Cl3 2.2935(5) . ?
Fe1 Cl2 2.3216(5) . ?
N4 C5 1.345(3) . ?
N4 C9 1.352(2) . ?
C5 C6 1.385(3) . ?
C5 H5 0.9500 . ?
C6 C7 1.386(3) . ?
C6 H6 0.9500 . ?
C7 C8 1.386(3) . ?
C7 H7 0.9500 . ?
C8 C9 1.385(3) . ?
C8 H8 0.9500 . ?
C9 C10 1.464(3) . ?
C10 N11 1.350(2) . ?
C10 C14 1.380(3) . ?
N11 N12 1.370(2) . ?
N12 C13 1.349(3) . ?
N12 H12 0.876(18) . ?
C13 N15 1.342(3) . ?
C13 C14 1.402(3) . ?
C14 H14 0.9500 . ?
N15 H15A 0.853(18) . ?
N15 H15B 0.878(18) . ?
N16 C17 1.343(2) . ?
N16 C21 1.359(3) . ?
C17 C18 1.388(3) . ?
C17 H17 0.9500 . ?
C18 C19 1.383(3) . ?
C18 H18 0.9500 . ?
C19 C20 1.392(3) . ?
C19 H19 0.9500 . ?
C20 C21 1.384(3) . ?
C20 H20 0.9500 . ?
C21 C22 1.466(3) . ?
C22 N23 1.343(3) . ?
C22 C26 1.390(3) . ?
N23 N24 1.367(2) . ?
N24 C25 1.352(3) . ?
N24 H24 0.899(19) . ?
C25 N27 1.359(3) . ?
C25 C26 1.397(3) . ?
C26 H26 0.9500 . ?
N27 H27A 0.880(18) . ?
N27 H27B 0.872(18) . ?
C29 O30 1.427(3) . ?
C29 H29A 0.9800 . ?
C29 H29B 0.9800 . ?
C29 H29C 0.9800 . ?
O30 H30 0.80(2) . ?
C31 O32 1.415(3) . ?
C31 H31A 0.9800 . ?
C31 H31B 0.9800 . ?
C31 H31C 0.9800 . ?
O32 H32 0.83(2) . ?
C33 O34 1.417(3) . ?
C33 H33A 0.9800 . ?
C33 H33B 0.9800 . ?
C33 H33C 0.9800 . ?
O34 H34 0.79(2) . ?
C35 O36 1.395(4) . ?
C35 H35A 0.9800 . ?
C35 H35B 0.9800 . ?
C35 H35C 0.9800 . ?
O36 H36 0.81(2) . ?

loop_
_geom_hbond_atom_site_label_D
_geom_hbond_atom_site_label_H
_geom_hbond_atom_site_label_A
_geom_hbond_distance_DH
_geom_hbond_distance_HA
_geom_hbond_distance_DA
_geom_hbond_angle_DHA
_geom_hbond_site_symmetry_A
N12 H12 Cl2 0.876(18) 2.45(2) 3.2493(17) 153(2) 2_556
N15 H15A Cl2 0.853(18) 2.84(2) 3.556(2) 142(2) 2_556
N15 H15A O30 0.853(18) 2.46(2) 3.114(3) 134(2) 2_556
N15 H15B Cl28 0.878(18) 2.480(18) 3.355(2) 174(2) .
N24 H24 O30 0.899(19) 1.93(2) 2.786(2) 158(2) .
N27 H27A O34 0.880(18) 2.17(2) 3.004(2) 159(2) .
N27 H27B O34 0.872(18) 2.042(19) 2.908(2) 172(2) 2_665
O30 H30 O32 0.80(2) 1.91(2) 2.710(2) 173(3) .
O32 H32 Cl28 0.83(2) 2.33(2) 3.1322(17) 162(3) 1_565
O34 H34 Cl28 0.79(2) 2.35(2) 3.1368(16) 172(3) 2_656
O36 H36 Cl28 0.81(2) 2.39(2) 3.197(2) 173(3) 2_656
